data_1551223
loop_
_publ_author_name
'Marinescu, Gabriela'
'Madalan, Augustin M.'
'Maxim, Catalin'
'Shova, Sergiu'
'Cl\'erac, Rodolphe'
'Andruh, Marius'

_publ_section_title
;
 Heterometallic 3d-4d coordination polymers assembled from
 trans-[Ru<sup>III</sup>(L)(CN)<sub>2</sub>]<sup>-</sup> tectons and 3d
 cations.
;
_journal_issue 41
_journal_name_full 'Dalton transactions (Cambridge, England : 2003)'
_journal_page_first 15455
_journal_page_last 15464
_journal_paper_doi 10.1039/c9dt01593k
_journal_volume 48
_journal_year 2019
_chemical_formula_moiety '0.5(C220 H284 Co6 N52 O52 Ru8), 2(Cl O4), 4(C3 H7 N O)'
_chemical_formula_sum 'C122 H170 Cl2 Co3 N30 O38 Ru4'
_chemical_formula_weight 3316.84
_space_group_crystal_system monoclinic
_space_group_IT_number 14
_space_group_name_Hall '-P 2ybc'
_space_group_name_H-M_alt 'P 1 21/c 1'
_symmetry_space_group_name_Hall '-P 2ybc'
_symmetry_space_group_name_H-M 'P 1 21/c 1'
_atom_sites_solution_hydrogens geom
_audit_creation_date 2019-05-09
_audit_creation_method
;
Olex2 1.2
(compiled 2018.05.29 svn.r3508 for OlexSys, GUI svn.r5506)
;
_audit_update_record
;
2019-05-15 deposited with the CCDC.    2019-06-04 downloaded from the CCDC.
;
_cell_angle_alpha 90
_cell_angle_beta 111.638(4)
_cell_angle_gamma 90
_cell_formula_units_Z 2
_cell_length_a 14.2633(6)
_cell_length_b 41.4370(10)
_cell_length_c 13.5049(5)
_cell_measurement_reflns_used 8684
_cell_measurement_temperature 160.00(14)
_cell_measurement_theta_max 28.4720
_cell_measurement_theta_min 1.6230
_cell_volume 7419.3(5)
_computing_cell_refinement 'CrysAlisPro 1.171.38.41 (Rigaku OD, 2015)'
_computing_data_collection 'CrysAlisPro 1.171.38.41 (Rigaku OD, 2015)'
_computing_data_reduction 'CrysAlisPro 1.171.38.41 (Rigaku OD, 2015)'
_computing_molecular_graphics 'Olex2 (Dolomanov et al., 2009)'
_computing_publication_material 'Olex2 (Dolomanov et al., 2009)'
_computing_structure_refinement 'ShelXL (Sheldrick, 2015)'
_computing_structure_solution 'ShelXS (Sheldrick, 2008)'
_diffrn_ambient_environment N~2~
_diffrn_ambient_temperature 160.00(14)
_diffrn_detector 'CCD plate'
_diffrn_detector_area_resol_mean 16.1593
_diffrn_detector_type Eos
_diffrn_measured_fraction_theta_full 0.995
_diffrn_measured_fraction_theta_max 0.995
_diffrn_measurement_details
;
List of Runs (angles in degrees, time in seconds):

  # Type    Start    End  Width  t~exp~   \w     \q     \k     \f   Frames
#--------------------------------------------------------------------------
  1  \w     -5.00  95.50   0.30   40.00    --   22.14  38.00 -60.00  335
  2  \w    -49.00  51.50   0.30   40.00    --   22.14 -38.00   0.00  335
;
_diffrn_measurement_device 'four-circle diffractometer'
_diffrn_measurement_device_type 'Xcalibur, Eos'
_diffrn_measurement_method '\w scans'
_diffrn_orient_matrix_type 'CrysAlisPro convention (1999,Acta A55,543-557)'
_diffrn_orient_matrix_UB_11 0.0254674000
_diffrn_orient_matrix_UB_12 0.0123716000
_diffrn_orient_matrix_UB_13 0.0361721000
_diffrn_orient_matrix_UB_21 -0.0469260000
_diffrn_orient_matrix_UB_22 0.0073190000
_diffrn_orient_matrix_UB_23 -0.0067571000
_diffrn_orient_matrix_UB_31 -0.0028843000
_diffrn_orient_matrix_UB_32 -0.0092909000
_diffrn_orient_matrix_UB_33 0.0429287000
_diffrn_radiation_monochromator graphite
_diffrn_radiation_probe x-ray
_diffrn_radiation_type MoK\a
_diffrn_radiation_wavelength 0.71073
_diffrn_reflns_av_R_equivalents 0.0727
_diffrn_reflns_av_unetI/netI 0.0928
_diffrn_reflns_Laue_measured_fraction_full 0.995
_diffrn_reflns_Laue_measured_fraction_max 0.995
_diffrn_reflns_limit_h_max 8
_diffrn_reflns_limit_h_min -16
_diffrn_reflns_limit_k_max 49
_diffrn_reflns_limit_k_min -23
_diffrn_reflns_limit_l_max 16
_diffrn_reflns_limit_l_min -11
_diffrn_reflns_number 23688
_diffrn_reflns_point_group_measured_fraction_full 0.995
_diffrn_reflns_point_group_measured_fraction_max 0.995
_diffrn_reflns_theta_full 25.027
_diffrn_reflns_theta_max 25.027
_diffrn_reflns_theta_min 1.536
_diffrn_source 'fine-focus sealed X-ray tube'
_diffrn_source_type 'Enhance (Mo) X-ray Source'
_exptl_absorpt_coefficient_mu 0.843
_exptl_absorpt_correction_T_max 1.00000
_exptl_absorpt_correction_T_min 0.34717
_exptl_absorpt_correction_type multi-scan
_exptl_absorpt_process_details
;
CrysAlisPro 1.171.38.41 (Rigaku Oxford Diffraction, 2015)
Empirical absorption correction using spherical harmonics,
 implemented in SCALE3 ABSPACK scaling algorithm.
;
_exptl_crystal_colour 'clear dark brown'
_exptl_crystal_density_diffrn 1.485
_exptl_crystal_description prism
_exptl_crystal_F_000 3414
_exptl_crystal_size_max 0.4
_exptl_crystal_size_mid 0.2
_exptl_crystal_size_min 0.1
_refine_diff_density_max 1.241
_refine_diff_density_min -1.420
_refine_diff_density_rms 0.140
_refine_ls_extinction_method none
_refine_ls_goodness_of_fit_ref 1.094
_refine_ls_hydrogen_treatment constr
_refine_ls_matrix_type full
_refine_ls_number_parameters 916
_refine_ls_number_reflns 13035
_refine_ls_number_restraints 26
_refine_ls_restrained_S_all 1.097
_refine_ls_R_factor_all 0.0869
_refine_ls_R_factor_gt 0.0688
_refine_ls_shift/su_max 0.002
_refine_ls_shift/su_mean 0.000
_refine_ls_structure_factor_coef Fsqd
_refine_ls_weighting_details 'w=1/[\s^2^(Fo^2^)+(0.0822P)^2^+1.1429P] where P=(Fo^2^+2Fc^2^)/3'
_refine_ls_weighting_scheme calc
_refine_ls_wR_factor_gt 0.1641
_refine_ls_wR_factor_ref 0.1784
_reflns_Friedel_coverage 0.000
_reflns_number_gt 10433
_reflns_number_total 13035
_reflns_threshold_expression 'I > 2\s(I)'
_cod_data_source_file c9dt01593k2.cif
_cod_data_source_block shi_3173_maan
_cod_depositor_comments 'Adding full bibliography for 1551223--1551228.cif.'
_cod_database_code 1551223
_shelx_shelxl_version_number 2018/3
_chemical_oxdiff_formula 'C30 H30 N6 O10 As1 Ru1 Co1'
_chemical_oxdiff_usercomment Marinescu_7
_shelx_space_group_comment
;
The symmetry employed for this shelxl refinement is uniquely defined
by the following loop, which should always be used as a source of
symmetry information in preference to the above space-group names.
They are only intended as comments.
;
_reflns_odcompleteness_completeness 98.93
_reflns_odcompleteness_iscentric 1
_reflns_odcompleteness_theta 26.32
_olex2_refinement_description
;
1. Fixed Uiso
 At 1.2 times of:
  All C(H) groups, All C(H,H) groups
 At 1.5 times of:
  All C(H,H,H) groups
2. Restrained distances
 N8X-C25X = N8-C25
 1.48 with sigma of 0.01
 N7-C22X = N7B-C22
 1.48 with sigma of 0.01
 Co1-O7X \\sim Co1-O7
 with sigma of 0.01
 N6X-C28X \\sim N6-C28
 with sigma of 0.01
 O7X-C28X \\sim O7-C28
 with sigma of 0.01
 C27X-C25X \\sim C25X-C26X
 with sigma of 0.01
 C27-C25 \\sim C25-C26
 with sigma of 0.01
 N8X-C25 \\sim N8X-C25X
 with sigma of 0.01
 N8X-C26X \\sim N8-C26 \\sim N8X-C27X \\sim N8-C27
 with sigma of 0.01
 O5-C25X \\sim O5X-C25
 with sigma of 0.01
 C24X-C22 \\sim C22-C23X
 with sigma of 0.01
 C24-C22X \\sim C22X-C23
 with sigma of 0.01
 N7B-C22 \\sim N7B-C22X
 with sigma of 0.01
 N7-C23 \\sim N7B-C23X \\sim N7-C24 \\sim N7B-C24X
 with sigma of 0.01
 O6X-C22 \\sim O6-C22X
 with sigma of 0.01
 Co1-O6 \\sim Co1-O6X
 with sigma of 0.01
3. Uiso/Uaniso restraints and constraints
Uanis(C30) = Uanis(C30X) = Uanis(C29) = Uanis(C29X)
Uanis(N6X) = Uanis(N6)
Uanis(O7) = Uanis(O7X)
Uanis(C28X) = Uanis(C28)
Uanis(O5) = Uanis(O5X) = Uanis(C25X) = Uanis(C25) = Uanis(N8X) = Uanis(C26X) =
Uanis(C26) = Uanis(C27X) = Uanis(N8) = Uanis(C27)
Uanis(O6) = Uanis(O6X) = Uanis(C22) = Uanis(C22X) = Uanis(N7) = Uanis(N7B) =
Uanis(C23) = Uanis(C23X) = Uanis(C24) = Uanis(C24X)
4. Others
 Sof(O7X)=Sof(N6X)=Sof(C28X)=Sof(H28X)=Sof(C29X)=Sof(H29A)=Sof(H29B)=Sof(H29C)=
 Sof(C30X)=Sof(H30A)=Sof(H30B)=Sof(H30C)=1-FVAR(1)
 Sof(O7)=Sof(N6)=Sof(C28)=Sof(H28)=Sof(C29)=Sof(H29D)=Sof(H29E)=Sof(H29F)=
 Sof(C30)=Sof(H30D)=Sof(H30E)=Sof(H30F)=FVAR(1)
 Sof(O5X)=Sof(N8)=Sof(C25)=Sof(H25)=Sof(C26)=Sof(H26D)=Sof(H26E)=Sof(H26F)=
 Sof(C27)=Sof(H27D)=Sof(H27E)=Sof(H27F)=1-FVAR(2)
 Sof(O5)=Sof(N8X)=Sof(C25X)=Sof(H25X)=Sof(C26X)=Sof(H26A)=Sof(H26B)=Sof(H26C)=
 Sof(C27X)=Sof(H27A)=Sof(H27B)=Sof(H27C)=FVAR(2)
 Sof(O6)=Sof(N7)=Sof(C22X)=Sof(H22X)=Sof(C23)=Sof(H23A)=Sof(H23B)=Sof(H23C)=1-
 FVAR(3)
 Sof(O6X)=Sof(N7B)=Sof(C22)=Sof(H22)=Sof(C23X)=Sof(H23D)=Sof(H23E)=Sof(H23F)=
 FVAR(3)
 Fixed Sof: C24(0.5) H24A(0.5) H24B(0.5) H24C(0.5) C24X(0.5) H24D(0.5)
 H24E(0.5) H24F(0.5)
5.a Secondary CH2 refined with riding coordinates:
 C9(H9A,H9B), C10(H10A,H10B), C39(H39A,H39B), C40(H40A,H40B)
5.b Aromatic/amide H refined with riding coordinates:
 C3(H3), C4(H4), C5(H5), C8(H8), C11(H11), C13(H13), C14(H14), C15(H15),
 C34(H34), C35(H35), C36(H36), C38(H38), C41(H41), C43(H43), C44(H44), C45(H45),
  C50(H50), C53(H53), C22X(H22X), C25X(H25X), C28X(H28X), C22(H22), C25(H25),
 C28(H28), C59(H59), C56(H56)
5.c Idealised Me refined as rotating group:
 C7(H7A,H7B,H7C), C18(H18A,H18B,H18C), C48(H48A,H48B,H48C), C49(H49A,H49B,
 H49C), C51(H51A,H51B,H51C), C52(H52A,H52B,H52C), C54(H54A,H54B,H54C), C55(H55A,
 H55B,H55C), C23(H23A,H23B,H23C), C24(H24A,H24B,H24C), C26X(H26A,H26B,H26C),
 C27X(H27A,H27B,H27C), C29X(H29A,H29B,H29C), C30X(H30A,H30B,H30C), C23X(H23D,
 H23E,H23F), C24X(H24D,H24E,H24F), C26(H26D,H26E,H26F), C27(H27D,H27E,H27F),
 C29(H29D,H29E,H29F), C30(H30D,H30E,H30F), C60(H60A,H60B,H60C), C61(H61A,H61B,
 H61C), C57(H57A,H57B,H57C), C58(H58A,H58B,H58C)
;
_olex2_submission_special_instructions 'No special instructions were received'
_oxdiff_exptl_absorpt_empirical_details
;
Empirical correction (ABSPACK) includes:
- Absorption correction using spherical harmonics
- Frame scaling
;
_oxdiff_exptl_absorpt_empirical_full_max 1.686
_oxdiff_exptl_absorpt_empirical_full_min 0.619

loop_
_space_group_symop_operation_xyz
'x, y, z'
'-x, y+1/2, -z+1/2'
'-x, -y, -z'
'x, -y-1/2, z-1/2'

loop_
_atom_site_label
_atom_site_type_symbol
_atom_site_fract_x
_atom_site_fract_y
_atom_site_fract_z
_atom_site_U_iso_or_equiv
_atom_site_adp_type
_atom_site_occupancy
_atom_site_site_symmetry_order
_atom_site_calc_flag
_atom_site_refinement_flags_posn
_atom_site_refinement_flags_adp
_atom_site_refinement_flags_occupancy
_atom_site_disorder_assembly
_atom_site_disorder_group
Ru1 Ru 0.02840(4) 0.25992(2) 0.21002(3) 0.02524(14) Uani 1 1 d . . . . .
Ru2 Ru 0.05163(3) 0.42405(2) 0.22614(3) 0.02762(14) Uani 1 1 d . . . . .
Co1 Co 0.03150(7) 0.34603(2) -0.06767(6) 0.0332(2) Uani 1 1 d D . . . .
Co2 Co 0.000000 0.500000 0.500000 0.0274(2) Uani 1 2 d S T P . .
O1 O 0.1466(3) 0.27657(9) 0.3362(3) 0.0293(8) Uani 1 1 d . . . . .
O2 O -0.0834(3) 0.28312(8) 0.2403(3) 0.0294(8) Uani 1 1 d . . . . .
O3 O 0.2685(3) 0.31142(10) 0.4901(3) 0.0457(11) Uani 1 1 d . . . . .
O4 O -0.2019(3) 0.31565(10) 0.3113(3) 0.0432(10) Uani 1 1 d . . . . .
O8 O 0.1137(3) 0.46487(8) 0.1942(3) 0.0308(9) Uani 1 1 d . . . . .
O9 O -0.0940(3) 0.43921(9) 0.1684(3) 0.0344(9) Uani 1 1 d . . . . .
O10 O 0.1504(3) 0.52557(10) 0.1779(3) 0.0449(11) Uani 1 1 d . . . . .
O11 O -0.2632(3) 0.46640(11) 0.0586(4) 0.0522(12) Uani 1 1 d . . . . .
O12 O 0.1411(3) 0.52014(10) 0.5341(3) 0.0394(10) Uani 1 1 d . . . . .
O13 O 0.0557(3) 0.47722(9) 0.6543(3) 0.0371(10) Uani 1 1 d . . . . .
N1 N -0.0744(4) 0.23774(10) 0.0857(4) 0.0333(11) Uani 1 1 d . . . . .
N2 N 0.1234(4) 0.23702(10) 0.1534(4) 0.0333(12) Uani 1 1 d . . . . .
N3 N 0.0277(4) 0.19739(11) 0.3505(4) 0.0377(12) Uani 1 1 d . . . . .
N4 N 0.0424(4) 0.31959(11) 0.0662(4) 0.0425(13) Uani 1 1 d . . . . .
N5 N 0.0283(4) 0.39010(11) 0.0066(4) 0.0398(12) Uani 1 1 d . . . . .
N9 N 0.0086(4) 0.38053(11) 0.2559(3) 0.0302(11) Uani 1 1 d . . . . .
N10 N 0.1888(4) 0.40456(10) 0.2935(3) 0.0316(11) Uani 1 1 d . . . . .
N11 N 0.0491(4) 0.46003(11) 0.4358(3) 0.0308(10) Uani 1 1 d . . . . .
N12 N 0.2921(4) 0.53963(16) 0.6315(4) 0.0574(16) Uani 1 1 d . . . . .
N13 N 0.0907(4) 0.47146(12) 0.8315(3) 0.0359(12) Uani 1 1 d . . . . .
C1 C 0.2392(4) 0.27988(13) 0.3377(4) 0.0339(13) Uani 1 1 d . . . . .
C2 C 0.2763(5) 0.26470(15) 0.2630(5) 0.0419(16) Uani 1 1 d . . . . .
C3 C 0.3800(5) 0.26862(18) 0.2804(6) 0.0532(19) Uani 1 1 d . . . . .
H3 H 0.405086 0.258289 0.234283 0.064 Uiso 1 1 calc R . . . .
C4 C 0.4433(6) 0.28625(19) 0.3590(6) 0.058(2) Uani 1 1 d . . . . .
H4 H 0.510360 0.288179 0.365974 0.070 Uiso 1 1 calc R . . . .
C5 C 0.4086(5) 0.30226(17) 0.4330(5) 0.0513(17) Uani 1 1 d . . . . .
H5 H 0.451817 0.315089 0.487132 0.062 Uiso 1 1 calc R . . . .
C6 C 0.3091(5) 0.29812(14) 0.4216(5) 0.0378(14) Uani 1 1 d . . . . .
C7 C 0.3340(6) 0.3301(2) 0.5761(5) 0.070(2) Uani 1 1 d . . . . .
H7A H 0.364731 0.346762 0.548796 0.104 Uiso 1 1 calc GR . . . .
H7B H 0.385521 0.316482 0.623426 0.104 Uiso 1 1 calc GR . . . .
H7C H 0.296071 0.339785 0.614106 0.104 Uiso 1 1 calc GR . . . .
C8 C 0.2185(5) 0.24318(14) 0.1813(5) 0.0417(16) Uani 1 1 d . . . . .
H8 H 0.252629 0.232446 0.144234 0.050 Uiso 1 1 calc R . . . .
C9 C 0.0739(5) 0.21290(15) 0.0728(5) 0.0456(16) Uani 1 1 d . . . . .
H9A H 0.070156 0.192475 0.106194 0.055 Uiso 1 1 calc R . . . .
H9B H 0.111427 0.209671 0.026507 0.055 Uiso 1 1 calc R . . . .
C10 C -0.0302(6) 0.22516(15) 0.0097(5) 0.0478(17) Uani 1 1 d . . . . .
H10A H -0.026900 0.242176 -0.038226 0.057 Uiso 1 1 calc R . . . .
H10B H -0.071627 0.207823 -0.032400 0.057 Uiso 1 1 calc R . . . .
C11 C -0.1660(5) 0.23264(15) 0.0744(5) 0.0434(15) Uani 1 1 d . . . . .
H11 H -0.202426 0.218308 0.021125 0.052 Uiso 1 1 calc R . . . .
C12 C -0.2184(5) 0.24703(15) 0.1367(5) 0.0424(15) Uani 1 1 d . . . . .
C13 C -0.3229(6) 0.23786(18) 0.1097(6) 0.060(2) Uani 1 1 d . . . . .
H13 H -0.349153 0.220572 0.063864 0.072 Uiso 1 1 calc R . . . .
C14 C -0.3825(6) 0.2541(2) 0.1502(7) 0.071(2) Uani 1 1 d . . . . .
H14 H -0.449308 0.247813 0.132502 0.085 Uiso 1 1 calc R . . . .
C15 C -0.3447(5) 0.28040(19) 0.2186(6) 0.058(2) Uani 1 1 d . . . . .
H15 H -0.387283 0.291490 0.244936 0.069 Uiso 1 1 calc R . . . .
C16 C -0.2456(5) 0.29017(15) 0.2478(5) 0.0391(14) Uani 1 1 d . . . . .
C17 C -0.1770(4) 0.27281(13) 0.2082(4) 0.0314(13) Uani 1 1 d . . . . .
C18 C -0.2694(6) 0.33684(18) 0.3383(7) 0.063(2) Uani 1 1 d . . . . .
H18A H -0.316252 0.346435 0.274603 0.094 Uiso 1 1 calc GR . . . .
H18B H -0.231016 0.353495 0.385283 0.094 Uiso 1 1 calc GR . . . .
H18C H -0.305630 0.324666 0.373103 0.094 Uiso 1 1 calc GR . . . .
C19 C 0.0233(4) 0.22026(13) 0.3004(4) 0.0291(12) Uani 1 1 d . . . . .
C20 C 0.0391(4) 0.29903(13) 0.1212(4) 0.0305(13) Uani 1 1 d . . . . .
C21 C 0.0365(5) 0.40464(13) 0.0812(4) 0.0328(13) Uani 1 1 d . . . . .
C31 C 0.0576(4) 0.44468(12) 0.3684(4) 0.0272(12) Uani 1 1 d . . . . .
C32 C 0.2065(4) 0.47435(13) 0.2484(4) 0.0312(13) Uani 1 1 d . . . . .
C33 C 0.2306(5) 0.50767(14) 0.2392(5) 0.0368(14) Uani 1 1 d . . . . .
C34 C 0.3271(5) 0.51910(16) 0.2917(5) 0.0440(16) Uani 1 1 d . . . . .
H34 H 0.341248 0.540798 0.286368 0.053 Uiso 1 1 calc R . . . .
C35 C 0.4039(5) 0.49838(18) 0.3530(6) 0.0539(18) Uani 1 1 d . . . . .
H35 H 0.468778 0.506311 0.387649 0.065 Uiso 1 1 calc R . . . .
C36 C 0.3842(5) 0.46697(17) 0.3620(5) 0.0493(17) Uani 1 1 d . . . . .
H36 H 0.436389 0.453503 0.402522 0.059 Uiso 1 1 calc R . . . .
C37 C 0.2866(5) 0.45386(14) 0.3118(5) 0.0351(13) Uani 1 1 d . . . . .
C38 C 0.2736(5) 0.41980(15) 0.3247(5) 0.0385(14) Uani 1 1 d . . . . .
H38 H 0.331624 0.407744 0.358680 0.046 Uiso 1 1 calc R . . . .
C39 C 0.1853(5) 0.36906(13) 0.3011(5) 0.0396(14) Uani 1 1 d . . . . .
H39A H 0.246051 0.361116 0.356502 0.048 Uiso 1 1 calc R . . . .
H39B H 0.179851 0.359199 0.234018 0.048 Uiso 1 1 calc R . . . .
C40 C 0.0929(5) 0.36106(14) 0.3276(5) 0.0402(15) Uani 1 1 d . . . . .
H40A H 0.077209 0.338244 0.316631 0.048 Uiso 1 1 calc R . . . .
H40B H 0.105218 0.366288 0.401309 0.048 Uiso 1 1 calc R . . . .
C41 C -0.0797(5) 0.36766(14) 0.2101(4) 0.0365(14) Uani 1 1 d . . . . .
H41 H -0.087348 0.345887 0.222038 0.044 Uiso 1 1 calc R . . . .
C42 C -0.1680(5) 0.38548(14) 0.1409(5) 0.0378(14) Uani 1 1 d . . . . .
C43 C -0.2564(5) 0.36709(16) 0.0931(5) 0.0481(17) Uani 1 1 d . . . . .
H43 H -0.254206 0.344843 0.102736 0.058 Uiso 1 1 calc R . . . .
C44 C -0.3460(6) 0.38164(18) 0.0322(6) 0.0558(18) Uani 1 1 d . . . . .
H44 H -0.403673 0.369251 0.000198 0.067 Uiso 1 1 calc R . . . .
C45 C -0.3497(5) 0.41504(17) 0.0190(5) 0.0501(17) Uani 1 1 d . . . . .
H45 H -0.410393 0.424750 -0.022048 0.060 Uiso 1 1 calc R . . . .
C46 C -0.2659(5) 0.43386(15) 0.0651(5) 0.0399(14) Uani 1 1 d . . . . .
C47 C -0.1709(4) 0.41917(14) 0.1263(4) 0.0345(13) Uani 1 1 d . . . . .
C48 C -0.3549(6) 0.48245(18) -0.0054(6) 0.067(2) Uani 1 1 d . . . . .
H48A H -0.373347 0.475997 -0.078414 0.100 Uiso 1 1 calc GR . . . .
H48B H -0.344716 0.505385 0.000220 0.100 Uiso 1 1 calc GR . . . .
H48C H -0.407739 0.476695 0.019235 0.100 Uiso 1 1 calc GR . . . .
C49 C 0.1701(7) 0.55870(16) 0.1638(6) 0.070(2) Uani 1 1 d . . . . .
H49A H 0.108708 0.569080 0.119812 0.106 Uiso 1 1 calc GR . . . .
H49B H 0.218693 0.560092 0.130153 0.106 Uiso 1 1 calc GR . . . .
H49C H 0.196271 0.569194 0.231922 0.106 Uiso 1 1 calc GR . . . .
C50 C 0.0470(4) 0.48572(14) 0.7396(4) 0.0338(13) Uani 1 1 d . . . . .
H50 H 0.006582 0.503521 0.737338 0.041 Uiso 1 1 calc R . . . .
C51 C 0.0805(5) 0.48338(16) 0.9295(4) 0.0462(16) Uani 1 1 d . . . . .
H51A H 0.037482 0.502006 0.913427 0.069 Uiso 1 1 calc GR . . . .
H51B H 0.145814 0.489124 0.980150 0.069 Uiso 1 1 calc GR . . . .
H51C H 0.051688 0.466795 0.959061 0.069 Uiso 1 1 calc GR . . . .
C52 C 0.1512(6) 0.44327(18) 0.8428(6) 0.062(2) Uani 1 1 d . . . . .
H52A H 0.164430 0.439938 0.778847 0.094 Uiso 1 1 calc GR . . . .
H52B H 0.115985 0.424904 0.855296 0.094 Uiso 1 1 calc GR . . . .
H52C H 0.213761 0.445997 0.901905 0.094 Uiso 1 1 calc GR . . . .
C53 C 0.1982(5) 0.53179(15) 0.6165(5) 0.0427(15) Uani 1 1 d . . . . .
H53 H 0.174901 0.535351 0.671509 0.051 Uiso 1 1 calc R . . . .
C54 C 0.3622(7) 0.5524(3) 0.7308(7) 0.108(4) Uani 1 1 d . . . . .
H54A H 0.336327 0.548782 0.786224 0.162 Uiso 1 1 calc GR . . . .
H54B H 0.370546 0.575159 0.723418 0.162 Uiso 1 1 calc GR . . . .
H54C H 0.426108 0.541786 0.748765 0.162 Uiso 1 1 calc GR . . . .
C55 C 0.3301(6) 0.5329(2) 0.5464(6) 0.067(2) Uani 1 1 d . . . . .
H55A H 0.275246 0.526095 0.483552 0.100 Uiso 1 1 calc GR . . . .
H55B H 0.379821 0.516086 0.568908 0.100 Uiso 1 1 calc GR . . . .
H55C H 0.359954 0.552064 0.531037 0.100 Uiso 1 1 calc GR . . . .
O5 O 0.1717(10) 0.3587(3) -0.0488(10) 0.0503(9) Uani 0.338(5) 1 d D . . A 1
O6 O -0.1202(8) 0.3376(5) -0.0904(15) 0.0590(11) Uani 0.277(8) 1 d D . . A 1
O7X O 0.0561(5) 0.36759(14) -0.1988(5) 0.0387(14) Uani 0.649(6) 1 d D . . A 1
N6X N -0.0049(12) 0.3889(5) -0.3602(12) 0.048(3) Uani 0.649(6) 1 d D . . A 1
N7 N -0.2984(11) 0.3263(6) -0.157(2) 0.0590(11) Uani 0.277(8) 1 d D . . A 1
N8X N 0.3233(13) 0.3752(5) 0.0714(9) 0.0503(9) Uani 0.338(5) 1 d D . . A 1
C22X C -0.2071(11) 0.3435(6) -0.1520(18) 0.0590(11) Uani 0.277(8) 1 d D . . A 1
H22X H -0.215156 0.360438 -0.199498 0.071 Uiso 0.277(8) 1 calc R . . A 1
C23 C -0.287(2) 0.2992(6) -0.087(2) 0.0590(11) Uani 0.277(8) 1 d D . . A 1
H23A H -0.216340 0.294010 -0.053974 0.089 Uiso 0.277(8) 1 calc GR . . A 1
H23B H -0.322378 0.280989 -0.127549 0.089 Uiso 0.277(8) 1 calc GR . . A 1
H23C H -0.313270 0.304572 -0.033675 0.089 Uiso 0.277(8) 1 calc GR . . A 1
C24 C -0.3926(9) 0.3374(4) -0.2326(11) 0.0590(11) Uani 0.5 1 d D . . A 1
H24A H -0.423628 0.351728 -0.197865 0.089 Uiso 0.5 1 calc GR . . A 1
H24B H -0.436195 0.319262 -0.261068 0.089 Uiso 0.5 1 calc GR . . A 1
H24C H -0.381318 0.348606 -0.289358 0.089 Uiso 0.5 1 calc GR . . A 1
C25X C 0.2312(13) 0.3551(6) 0.0394(12) 0.0503(9) Uani 0.338(5) 1 d D . . A 1
H25X H 0.220347 0.340403 0.086002 0.060 Uiso 0.338(5) 1 calc R . . A 1
C26X C 0.3569(14) 0.3902(5) -0.0052(14) 0.0503(9) Uani 0.338(5) 1 d D . . A 1
H26A H 0.380197 0.373937 -0.041305 0.075 Uiso 0.338(5) 1 calc GR . . A 1
H26B H 0.410940 0.404857 0.030361 0.075 Uiso 0.338(5) 1 calc GR . . A 1
H26C H 0.301950 0.401839 -0.056137 0.075 Uiso 0.338(5) 1 calc GR . . A 1
C27X C 0.4000(11) 0.3736(5) 0.1758(12) 0.0503(9) Uani 0.338(5) 1 d D . . A 1
H27A H 0.373021 0.363719 0.223799 0.075 Uiso 0.338(5) 1 calc GR . . A 1
H27B H 0.422722 0.395050 0.200112 0.075 Uiso 0.338(5) 1 calc GR . . A 1
H27C H 0.455717 0.361081 0.173431 0.075 Uiso 0.338(5) 1 calc GR . . A 1
C28X C -0.014(4) 0.3755(17) -0.274(2) 0.065(6) Uani 0.649(6) 1 d D . . A 1
H28X H -0.078627 0.372311 -0.273907 0.079 Uiso 0.649(6) 1 calc R . . A 1
C29X C 0.0860(14) 0.3903(4) -0.3813(13) 0.098(4) Uani 0.649(6) 1 d . . . A 1
H29A H 0.142910 0.389658 -0.315264 0.147 Uiso 0.649(6) 1 calc GR . . A 1
H29B H 0.087411 0.409931 -0.418345 0.147 Uiso 0.649(6) 1 calc GR . . A 1
H29C H 0.088678 0.372162 -0.424469 0.147 Uiso 0.649(6) 1 calc GR . . A 1
C30X C -0.0924(15) 0.4039(4) -0.4417(13) 0.098(4) Uani 0.649(6) 1 d . . . A 1
H30A H -0.118686 0.389683 -0.501788 0.147 Uiso 0.649(6) 1 calc GR . . A 1
H30B H -0.072501 0.423911 -0.464064 0.147 Uiso 0.649(6) 1 calc GR . . A 1
H30C H -0.143507 0.407978 -0.412813 0.147 Uiso 0.649(6) 1 calc GR . . A 1
O5X O 0.1981(6) 0.34729(17) 0.0175(6) 0.0503(9) Uani 0.662(5) 1 d D . . A 2
O6X O -0.1226(5) 0.34823(18) -0.1414(6) 0.0590(11) Uani 0.723(8) 1 d D . . A 2
O7 O -0.0331(9) 0.3725(3) -0.2135(7) 0.0387(14) Uani 0.351(6) 1 d D . . A 2
N6 N -0.038(3) 0.3848(11) -0.381(2) 0.048(3) Uani 0.351(6) 1 d D . . A 2
N7B N -0.2738(6) 0.3260(2) -0.1544(9) 0.0590(11) Uani 0.723(8) 1 d D . . A 2
N8 N 0.3462(6) 0.3757(2) 0.1013(7) 0.0503(9) Uani 0.662(5) 1 d D . . A 2
C22 C -0.1647(7) 0.3266(2) -0.1118(8) 0.0590(11) Uani 0.723(8) 1 d D . . A 2
H22 H -0.127709 0.310975 -0.063661 0.071 Uiso 0.723(8) 1 calc R . . A 2
C23X C -0.3245(8) 0.3001(3) -0.1234(9) 0.0590(11) Uani 0.723(8) 1 d D . . A 2
H23D H -0.287277 0.280471 -0.117538 0.089 Uiso 0.723(8) 1 calc GR . . A 2
H23E H -0.391159 0.297562 -0.176001 0.089 Uiso 0.723(8) 1 calc GR . . A 2
H23F H -0.328992 0.305113 -0.055803 0.089 Uiso 0.723(8) 1 calc GR . . A 2
C24X C -0.3288(10) 0.3531(3) -0.2099(11) 0.0590(11) Uani 0.5 1 d D . . A 2
H24D H -0.283744 0.371068 -0.200917 0.089 Uiso 0.5 1 calc GR . . A 2
H24E H -0.379685 0.358657 -0.182123 0.089 Uiso 0.5 1 calc GR . . A 2
H24F H -0.360114 0.348071 -0.284277 0.089 Uiso 0.5 1 calc GR . . A 2
C25 C 0.2482(7) 0.3706(2) 0.0247(7) 0.0503(9) Uani 0.662(5) 1 d D . . A 2
H25 H 0.220627 0.387077 -0.024314 0.060 Uiso 0.662(5) 1 calc R . . A 2
C26 C 0.4001(7) 0.4044(2) 0.0984(8) 0.0503(9) Uani 0.662(5) 1 d D . . A 2
H26D H 0.364436 0.416060 0.033958 0.075 Uiso 0.662(5) 1 calc GR . . A 2
H26E H 0.466134 0.398860 0.100434 0.075 Uiso 0.662(5) 1 calc GR . . A 2
H26F H 0.406085 0.417671 0.158708 0.075 Uiso 0.662(5) 1 calc GR . . A 2
C27 C 0.3887(7) 0.3542(3) 0.1883(7) 0.0503(9) Uani 0.662(5) 1 d D . . A 2
H27D H 0.339743 0.338086 0.186866 0.075 Uiso 0.662(5) 1 calc GR . . A 2
H27E H 0.408298 0.365945 0.254047 0.075 Uiso 0.662(5) 1 calc GR . . A 2
H27F H 0.446896 0.343847 0.182812 0.075 Uiso 0.662(5) 1 calc GR . . A 2
C28 C 0.002(8) 0.376(3) -0.279(4) 0.065(6) Uani 0.351(6) 1 d D . . A 2
H28 H 0.070821 0.371074 -0.255979 0.079 Uiso 0.351(6) 1 calc R . . A 2
C29 C 0.027(3) 0.3855(8) -0.437(2) 0.098(4) Uani 0.351(6) 1 d . . . A 2
H29D H 0.030755 0.407130 -0.461211 0.147 Uiso 0.351(6) 1 calc GR . . A 2
H29E H 0.001680 0.371391 -0.497738 0.147 Uiso 0.351(6) 1 calc GR . . A 2
H29F H 0.092782 0.378533 -0.391579 0.147 Uiso 0.351(6) 1 calc GR . . A 2
C30 C -0.123(3) 0.4074(9) -0.404(3) 0.098(4) Uani 0.351(6) 1 d . . . A 2
H30D H -0.185109 0.396334 -0.442718 0.147 Uiso 0.351(6) 1 calc GR . . A 2
H30E H -0.114689 0.425103 -0.445355 0.147 Uiso 0.351(6) 1 calc GR . . A 2
H30F H -0.125474 0.415320 -0.337922 0.147 Uiso 0.351(6) 1 calc GR . . A 2
Cl1 Cl 0.41196(14) 0.62274(4) 0.49866(14) 0.0542(4) Uani 1 1 d . . . . .
O16 O 0.3821(4) 0.65530(13) 0.4767(5) 0.0754(16) Uani 1 1 d . . . . .
O17 O 0.4038(6) 0.61310(18) 0.5976(5) 0.117(3) Uani 1 1 d . . . . .
O18 O 0.3511(6) 0.60277(17) 0.4153(5) 0.119(3) Uani 1 1 d . . . . .
O19 O 0.5133(5) 0.61891(17) 0.5079(7) 0.115(3) Uani 1 1 d . . . . .
O14 O 0.4159(5) 0.4514(2) 0.8739(5) 0.117(3) Uani 1 1 d . . . . .
N15 N 0.3658(5) 0.43585(17) 0.7034(5) 0.0681(18) Uani 1 1 d . . . . .
C59 C 0.3620(7) 0.4553(3) 0.7784(8) 0.087(3) Uani 1 1 d . . . . .
H59 H 0.317535 0.472674 0.759552 0.104 Uiso 1 1 calc R . . . .
C60 C 0.4431(8) 0.4117(3) 0.7241(9) 0.128(5) Uani 1 1 d . . . . .
H60A H 0.508110 0.421899 0.750062 0.192 Uiso 1 1 calc GR . . . .
H60B H 0.434317 0.400296 0.659411 0.192 Uiso 1 1 calc GR . . . .
H60C H 0.438403 0.396828 0.776526 0.192 Uiso 1 1 calc GR . . . .
C61 C 0.2973(9) 0.4376(4) 0.5940(8) 0.139(5) Uani 1 1 d . . . . .
H61A H 0.250384 0.454913 0.586012 0.209 Uiso 1 1 calc GR . . . .
H61B H 0.261251 0.417609 0.574124 0.209 Uiso 1 1 calc GR . . . .
H61C H 0.334817 0.441460 0.548893 0.209 Uiso 1 1 calc GR . . . .
O15 O 0.2890(7) 0.34174(19) 0.7804(6) 0.129(3) Uani 1 1 d . . . . .
N14 N 0.3414(5) 0.30690(15) 0.9194(5) 0.0589(16) Uani 1 1 d . . . . .
C56 C 0.2720(7) 0.3227(2) 0.8403(7) 0.073(2) Uani 1 1 d . . . . .
H56 H 0.204780 0.318795 0.829837 0.088 Uiso 1 1 calc R . . . .
C57 C 0.4461(7) 0.3107(3) 0.9376(10) 0.122(4) Uani 1 1 d . . . . .
H57A H 0.481312 0.317963 1.009283 0.183 Uiso 1 1 calc GR . . . .
H57B H 0.453823 0.326282 0.888600 0.183 Uiso 1 1 calc GR . . . .
H57C H 0.473428 0.290363 0.927194 0.183 Uiso 1 1 calc GR . . . .
C58 C 0.3143(6) 0.28609(17) 0.9887(6) 0.065(2) Uani 1 1 d . . . . .
H58A H 0.330004 0.296400 1.056571 0.097 Uiso 1 1 calc GR . . . .
H58B H 0.351368 0.266256 0.997955 0.097 Uiso 1 1 calc GR . . . .
H58C H 0.243332 0.281614 0.958191 0.097 Uiso 1 1 calc GR . . . .

loop_
_atom_site_aniso_label
_atom_site_aniso_U_11
_atom_site_aniso_U_22
_atom_site_aniso_U_33
_atom_site_aniso_U_23
_atom_site_aniso_U_13
_atom_site_aniso_U_12
Ru1 0.0321(3) 0.0286(2) 0.0186(2) 0.00334(16) 0.0136(2) 0.00233(18)
Ru2 0.0326(3) 0.0289(2) 0.0222(2) -0.00287(18) 0.0111(2) 0.00367(19)
Co1 0.0582(6) 0.0272(4) 0.0195(4) -0.0015(3) 0.0205(4) -0.0007(4)
Co2 0.0313(6) 0.0336(5) 0.0212(5) -0.0030(4) 0.0143(5) 0.0010(5)
O1 0.027(2) 0.038(2) 0.027(2) 0.0023(16) 0.0153(17) -0.0025(17)
O2 0.029(2) 0.035(2) 0.028(2) 0.0001(16) 0.0145(18) -0.0015(17)
O3 0.046(3) 0.059(3) 0.033(2) -0.001(2) 0.015(2) -0.018(2)
O4 0.041(3) 0.050(2) 0.047(3) -0.003(2) 0.027(2) 0.011(2)
O8 0.036(2) 0.034(2) 0.0222(19) -0.0014(16) 0.0108(18) 0.0024(18)
O9 0.027(2) 0.040(2) 0.033(2) -0.0096(17) 0.0080(18) 0.0014(18)
O10 0.050(3) 0.039(2) 0.041(2) 0.0068(19) 0.011(2) -0.001(2)
O11 0.034(3) 0.051(3) 0.059(3) -0.011(2) 0.002(2) 0.007(2)
O12 0.032(2) 0.055(3) 0.031(2) -0.004(2) 0.012(2) -0.005(2)
O13 0.046(3) 0.044(2) 0.026(2) -0.0001(17) 0.019(2) 0.005(2)
N1 0.042(3) 0.034(3) 0.022(2) 0.0013(19) 0.010(2) 0.001(2)
N2 0.051(4) 0.032(2) 0.025(3) 0.0037(19) 0.025(2) 0.003(2)
N3 0.050(3) 0.039(3) 0.033(3) 0.010(2) 0.025(3) 0.011(2)
N4 0.076(4) 0.030(3) 0.025(3) 0.000(2) 0.022(3) 0.002(3)
N5 0.055(4) 0.030(2) 0.028(3) -0.004(2) 0.009(2) 0.007(2)
N9 0.036(3) 0.035(2) 0.022(2) -0.0046(19) 0.014(2) 0.000(2)
N10 0.041(3) 0.031(2) 0.023(2) -0.0001(19) 0.011(2) 0.008(2)
N11 0.036(3) 0.032(2) 0.024(2) 0.003(2) 0.011(2) 0.003(2)
N12 0.045(4) 0.085(4) 0.042(3) -0.007(3) 0.016(3) -0.024(3)
N13 0.041(3) 0.046(3) 0.023(2) 0.002(2) 0.014(2) 0.008(2)
C1 0.034(4) 0.038(3) 0.031(3) 0.013(2) 0.013(3) 0.004(3)
C2 0.040(4) 0.052(4) 0.044(4) 0.022(3) 0.028(3) 0.014(3)
C3 0.040(4) 0.066(4) 0.062(5) 0.025(4) 0.030(4) 0.018(4)
C4 0.035(4) 0.079(5) 0.063(5) 0.024(4) 0.022(4) 0.003(4)
C5 0.037(4) 0.065(4) 0.048(4) 0.019(3) 0.012(3) -0.003(3)
C6 0.030(3) 0.049(4) 0.034(3) 0.012(3) 0.011(3) -0.003(3)
C7 0.068(6) 0.100(6) 0.037(4) -0.012(4) 0.015(4) -0.043(5)
C8 0.047(4) 0.041(3) 0.050(4) 0.013(3) 0.033(4) 0.007(3)
C9 0.057(5) 0.046(3) 0.046(4) -0.006(3) 0.034(4) 0.000(3)
C10 0.072(5) 0.043(3) 0.033(3) -0.015(3) 0.026(4) -0.011(3)
C11 0.045(4) 0.046(3) 0.035(4) -0.001(3) 0.011(3) -0.001(3)
C12 0.038(4) 0.045(3) 0.039(4) 0.005(3) 0.008(3) -0.006(3)
C13 0.051(5) 0.065(5) 0.058(5) -0.002(4) 0.013(4) -0.019(4)
C14 0.037(5) 0.102(7) 0.073(6) -0.006(5) 0.019(4) -0.023(5)
C15 0.033(4) 0.082(5) 0.064(5) 0.012(4) 0.025(4) 0.002(4)
C16 0.036(4) 0.049(4) 0.035(3) 0.007(3) 0.016(3) 0.002(3)
C17 0.039(4) 0.035(3) 0.024(3) 0.009(2) 0.017(3) 0.002(3)
C18 0.056(5) 0.067(5) 0.077(5) -0.002(4) 0.039(5) 0.024(4)
C19 0.027(3) 0.035(3) 0.031(3) 0.003(2) 0.017(3) 0.006(2)
C20 0.033(3) 0.031(3) 0.030(3) 0.005(2) 0.015(3) 0.008(2)
C21 0.039(4) 0.027(3) 0.028(3) -0.003(2) 0.008(3) 0.001(2)
C31 0.025(3) 0.029(3) 0.026(3) 0.002(2) 0.008(2) 0.001(2)
C32 0.039(4) 0.041(3) 0.022(3) -0.005(2) 0.021(3) -0.002(3)
C33 0.042(4) 0.042(3) 0.033(3) -0.001(3) 0.021(3) 0.000(3)
C34 0.045(4) 0.046(4) 0.045(4) -0.003(3) 0.022(3) -0.011(3)
C35 0.037(4) 0.066(5) 0.060(5) -0.007(4) 0.019(4) -0.011(4)
C36 0.036(4) 0.062(4) 0.045(4) 0.009(3) 0.010(3) 0.009(3)
C37 0.035(4) 0.037(3) 0.039(3) -0.004(3) 0.020(3) 0.002(3)
C38 0.029(4) 0.048(4) 0.034(3) -0.002(3) 0.008(3) 0.010(3)
C39 0.044(4) 0.037(3) 0.035(3) 0.002(3) 0.011(3) 0.012(3)
C40 0.055(4) 0.033(3) 0.030(3) 0.001(3) 0.013(3) 0.004(3)
C41 0.053(4) 0.037(3) 0.025(3) -0.005(2) 0.021(3) -0.001(3)
C42 0.041(4) 0.044(3) 0.028(3) -0.003(3) 0.013(3) -0.006(3)
C43 0.054(5) 0.048(4) 0.044(4) -0.008(3) 0.020(4) -0.016(3)
C44 0.048(5) 0.061(4) 0.056(5) -0.004(4) 0.015(4) -0.017(4)
C45 0.035(4) 0.065(4) 0.041(4) -0.003(3) 0.004(3) -0.004(3)
C46 0.040(4) 0.046(4) 0.030(3) -0.005(3) 0.009(3) 0.004(3)
C47 0.033(4) 0.047(3) 0.026(3) -0.006(3) 0.013(3) 0.002(3)
C48 0.047(5) 0.066(5) 0.067(5) -0.001(4) -0.003(4) 0.017(4)
C49 0.091(7) 0.036(4) 0.073(5) 0.012(4) 0.017(5) -0.005(4)
C50 0.039(4) 0.038(3) 0.026(3) 0.001(2) 0.015(3) 0.002(3)
C51 0.059(5) 0.059(4) 0.023(3) 0.007(3) 0.018(3) 0.011(3)
C52 0.069(6) 0.068(5) 0.042(4) 0.004(4) 0.011(4) 0.026(4)
C53 0.043(4) 0.057(4) 0.035(4) -0.008(3) 0.023(3) -0.008(3)
C54 0.082(7) 0.185(11) 0.057(5) -0.029(6) 0.025(5) -0.071(7)
C55 0.040(4) 0.096(6) 0.077(5) -0.013(5) 0.037(4) -0.005(4)
O5 0.037(3) 0.062(2) 0.049(2) 0.002(2) 0.013(2) 0.0019(19)
O6 0.052(3) 0.073(3) 0.055(3) -0.0009(19) 0.024(2) 0.000(2)
O7X 0.058(4) 0.042(3) 0.023(3) 0.006(2) 0.024(3) 0.002(3)
N6X 0.055(13) 0.058(7) 0.014(7) 0.013(6) -0.008(6) -0.017(8)
N7 0.052(3) 0.073(3) 0.055(3) -0.0009(19) 0.024(2) 0.000(2)
N8X 0.037(3) 0.062(2) 0.049(2) 0.002(2) 0.013(2) 0.0019(19)
C22X 0.052(3) 0.073(3) 0.055(3) -0.0009(19) 0.024(2) 0.000(2)
C23 0.052(3) 0.073(3) 0.055(3) -0.0009(19) 0.024(2) 0.000(2)
C24 0.052(3) 0.073(3) 0.055(3) -0.0009(19) 0.024(2) 0.000(2)
C25X 0.037(3) 0.062(2) 0.049(2) 0.002(2) 0.013(2) 0.0019(19)
C26X 0.037(3) 0.062(2) 0.049(2) 0.002(2) 0.013(2) 0.0019(19)
C27X 0.037(3) 0.062(2) 0.049(2) 0.002(2) 0.013(2) 0.0019(19)
C28X 0.070(18) 0.070(5) 0.043(5) 0.027(5) 0.005(6) -0.030(13)
C29X 0.125(12) 0.103(7) 0.060(8) 0.020(6) 0.028(6) -0.015(7)
C30X 0.125(12) 0.103(7) 0.060(8) 0.020(6) 0.028(6) -0.015(7)
O5X 0.037(3) 0.062(2) 0.049(2) 0.002(2) 0.013(2) 0.0019(19)
O6X 0.052(3) 0.073(3) 0.055(3) -0.0009(19) 0.024(2) 0.000(2)
O7 0.058(4) 0.042(3) 0.023(3) 0.006(2) 0.024(3) 0.002(3)
N6 0.055(13) 0.058(7) 0.014(7) 0.013(6) -0.008(6) -0.017(8)
N7B 0.052(3) 0.073(3) 0.055(3) -0.0009(19) 0.024(2) 0.000(2)
N8 0.037(3) 0.062(2) 0.049(2) 0.002(2) 0.013(2) 0.0019(19)
C22 0.052(3) 0.073(3) 0.055(3) -0.0009(19) 0.024(2) 0.000(2)
C23X 0.052(3) 0.073(3) 0.055(3) -0.0009(19) 0.024(2) 0.000(2)
C24X 0.052(3) 0.073(3) 0.055(3) -0.0009(19) 0.024(2) 0.000(2)
C25 0.037(3) 0.062(2) 0.049(2) 0.002(2) 0.013(2) 0.0019(19)
C26 0.037(3) 0.062(2) 0.049(2) 0.002(2) 0.013(2) 0.0019(19)
C27 0.037(3) 0.062(2) 0.049(2) 0.002(2) 0.013(2) 0.0019(19)
C28 0.070(18) 0.070(5) 0.043(5) 0.027(5) 0.005(6) -0.030(13)
C29 0.125(12) 0.103(7) 0.060(8) 0.020(6) 0.028(6) -0.015(7)
C30 0.125(12) 0.103(7) 0.060(8) 0.020(6) 0.028(6) -0.015(7)
Cl1 0.0537(11) 0.0589(10) 0.0536(10) -0.0010(8) 0.0242(9) -0.0084(9)
O16 0.071(4) 0.068(4) 0.093(4) 0.003(3) 0.037(4) 0.006(3)
O17 0.178(8) 0.119(6) 0.080(5) 0.007(4) 0.077(5) 0.007(5)
O18 0.150(7) 0.100(5) 0.066(4) 0.001(4) -0.008(4) -0.049(5)
O19 0.084(5) 0.109(5) 0.170(7) 0.017(5) 0.070(5) 0.029(4)
O14 0.071(5) 0.203(9) 0.070(4) -0.033(5) 0.016(4) 0.024(5)
N15 0.058(4) 0.086(5) 0.052(4) -0.011(4) 0.010(3) 0.011(4)
C59 0.065(6) 0.107(8) 0.081(7) -0.004(6) 0.018(6) 0.006(6)
C60 0.095(9) 0.160(11) 0.104(9) -0.039(8) 0.008(7) 0.035(8)
C61 0.117(10) 0.214(15) 0.067(7) 0.018(8) 0.011(7) -0.003(10)
O15 0.182(9) 0.143(7) 0.113(6) 0.051(5) 0.115(6) 0.041(6)
N14 0.044(4) 0.067(4) 0.069(4) -0.017(3) 0.024(3) -0.006(3)
C56 0.082(7) 0.094(6) 0.066(5) -0.004(5) 0.055(5) 0.004(5)
C57 0.057(7) 0.152(11) 0.165(11) -0.038(9) 0.050(7) -0.033(7)
C58 0.070(6) 0.052(4) 0.064(5) -0.008(4) 0.015(4) -0.011(4)

loop_
_atom_type_symbol
_atom_type_description
_atom_type_scat_dispersion_real
_atom_type_scat_dispersion_imag
_atom_type_scat_source
C C 0.0033 0.0016 'International Tables Vol C Tables 4.2.6.8 and 6.1.1.4'
H H 0.0000 0.0000 'International Tables Vol C Tables 4.2.6.8 and 6.1.1.4'
Cl Cl 0.1484 0.1585 'International Tables Vol C Tables 4.2.6.8 and 6.1.1.4'
Co Co 0.3494 0.9721 'International Tables Vol C Tables 4.2.6.8 and 6.1.1.4'
N N 0.0061 0.0033 'International Tables Vol C Tables 4.2.6.8 and 6.1.1.4'
O O 0.0106 0.0060 'International Tables Vol C Tables 4.2.6.8 and 6.1.1.4'
Ru Ru -1.2594 0.8363 'International Tables Vol C Tables 4.2.6.8 and 6.1.1.4'

loop_
_geom_angle_atom_site_label_1
_geom_angle_atom_site_label_2
_geom_angle_atom_site_label_3
_geom_angle
_geom_angle_site_symmetry_1
_geom_angle_site_symmetry_3
O1 Ru1 O2 98.13(14) . .
O1 Ru1 C19 88.49(19) . .
O1 Ru1 C20 90.24(19) . .
O2 Ru1 C19 93.24(17) . .
O2 Ru1 C20 88.68(17) . .
N1 Ru1 O1 171.13(17) . .
N1 Ru1 O2 89.99(17) . .
N1 Ru1 N2 81.5(2) . .
N1 Ru1 C19 87.5(2) . .
N1 Ru1 C20 93.5(2) . .
N2 Ru1 O1 90.68(18) . .
N2 Ru1 O2 170.14(17) . .
N2 Ru1 C19 91.41(18) . .
N2 Ru1 C20 86.85(18) . .
C20 Ru1 C19 177.8(2) . .
O8 Ru2 O9 97.22(15) . .
O8 Ru2 C21 91.40(18) . .
O8 Ru2 C31 88.93(17) . .
O9 Ru2 C21 91.26(19) . .
O9 Ru2 C31 85.12(18) . .
N9 Ru2 O8 171.32(16) . .
N9 Ru2 O9 90.58(18) . .
N9 Ru2 N10 82.24(19) . .
N9 Ru2 C21 84.58(19) . .
N9 Ru2 C31 95.56(18) . .
N10 Ru2 O8 90.15(17) . .
N10 Ru2 O9 172.24(17) . .
N10 Ru2 C21 91.0(2) . .
N10 Ru2 C31 92.62(19) . .
C21 Ru2 C31 176.4(2) . .
N3 Co1 O7X 84.4(2) 4_565 .
N3 Co1 O5X 96.2(2) 4_565 .
N3 Co1 O7 92.1(3) 4_565 .
N4 Co1 N3 89.14(18) . 4_565
N4 Co1 N5 92.93(18) . .
N4 Co1 O6 77.4(5) . .
N4 Co1 O7X 165.5(2) . .
N4 Co1 O5X 80.7(2) . .
N4 Co1 O7 160.4(4) . .
N5 Co1 N3 176.8(2) . 4_565
N5 Co1 O6 90.7(6) . .
N5 Co1 O7X 94.1(2) . .
N5 Co1 O5X 86.5(3) . .
N5 Co1 O7 85.2(3) . .
O5 Co1 N3 97.1(4) . 4_565
O5 Co1 N4 106.2(4) . .
O5 Co1 N5 84.6(4) . .
O5 Co1 O6 174.2(7) . .
O5 Co1 O7X 61.9(4) . .
O6 Co1 N3 87.4(6) . 4_565
O6 Co1 O7X 115.2(5) . .
O6X Co1 N4 99.7(3) . .
O6X Co1 N5 89.2(2) . .
O6X Co1 O5X 175.7(3) . .
O6X Co1 O7 60.7(4) . .
O7 Co1 O5X 118.6(4) . .
O12 Co2 O12 180.0 . 3_566
O12 Co2 O13 88.86(15) 3_566 3_566
O12 Co2 O13 91.14(15) 3_566 .
O12 Co2 O13 91.14(15) . 3_566
O12 Co2 O13 88.86(15) . .
O12 Co2 N11 87.98(17) 3_566 3_566
O12 Co2 N11 92.02(17) . 3_566
O12 Co2 N11 87.98(17) . .
O12 Co2 N11 92.02(17) 3_566 .
O13 Co2 O13 180.0 3_566 .
N11 Co2 O13 89.64(15) 3_566 3_566
N11 Co2 O13 90.36(15) . 3_566
N11 Co2 O13 89.64(15) . .
N11 Co2 O13 90.36(15) 3_566 .
N11 Co2 N11 180.00(15) 3_566 .
C1 O1 Ru1 124.5(3) . .
C17 O2 Ru1 123.9(3) . .
C6 O3 C7 117.1(5) . .
C16 O4 C18 116.0(5) . .
C32 O8 Ru2 124.0(3) . .
C47 O9 Ru2 122.6(3) . .
C33 O10 C49 116.3(5) . .
C46 O11 C48 117.3(5) . .
C53 O12 Co2 129.4(4) . .
C50 O13 Co2 129.8(4) . .
C10 N1 Ru1 112.1(4) . .
C11 N1 Ru1 125.3(4) . .
C11 N1 C10 122.5(5) . .
C8 N2 Ru1 125.1(4) . .
C8 N2 C9 121.4(5) . .
C9 N2 Ru1 113.4(4) . .
C19 N3 Co1 176.2(5) . 4_566
C20 N4 Co1 162.7(5) . .
C21 N5 Co1 150.5(4) . .
C40 N9 Ru2 113.0(4) . .
C41 N9 Ru2 126.4(4) . .
C41 N9 C40 120.1(5) . .
C38 N10 Ru2 126.4(4) . .
C38 N10 C39 121.1(5) . .
C39 N10 Ru2 112.4(4) . .
C31 N11 Co2 155.1(4) . .
C53 N12 C54 123.2(6) . .
C53 N12 C55 118.7(6) . .
C54 N12 C55 118.0(6) . .
C50 N13 C51 122.2(5) . .
C50 N13 C52 122.0(5) . .
C52 N13 C51 115.8(5) . .
O1 C1 C2 124.5(6) . .
O1 C1 C6 118.1(5) . .
C6 C1 C2 117.3(6) . .
C3 C2 C1 117.6(7) . .
C3 C2 C8 118.1(6) . .
C8 C2 C1 123.9(6) . .
C2 C3 H3 118.2 . .
C4 C3 C2 123.7(7) . .
C4 C3 H3 118.2 . .
C3 C4 H4 119.9 . .
C3 C4 C5 120.3(7) . .
C5 C4 H4 119.9 . .
C4 C5 H5 121.0 . .
C6 C5 C4 118.1(7) . .
C6 C5 H5 121.0 . .
O3 C6 C1 113.9(5) . .
O3 C6 C5 123.1(6) . .
C5 C6 C1 123.0(6) . .
O3 C7 H7A 109.5 . .
O3 C7 H7B 109.5 . .
O3 C7 H7C 109.5 . .
H7A C7 H7B 109.5 . .
H7A C7 H7C 109.5 . .
H7B C7 H7C 109.5 . .
N2 C8 C2 126.6(6) . .
N2 C8 H8 116.7 . .
C2 C8 H8 116.7 . .
N2 C9 H9A 110.3 . .
N2 C9 H9B 110.3 . .
N2 C9 C10 107.3(5) . .
H9A C9 H9B 108.5 . .
C10 C9 H9A 110.3 . .
C10 C9 H9B 110.3 . .
N1 C10 C9 108.1(5) . .
N1 C10 H10A 110.1 . .
N1 C10 H10B 110.1 . .
C9 C10 H10A 110.1 . .
C9 C10 H10B 110.1 . .
H10A C10 H10B 108.4 . .
N1 C11 H11 117.0 . .
N1 C11 C12 126.1(6) . .
C12 C11 H11 117.0 . .
C11 C12 C13 116.8(6) . .
C17 C12 C11 122.3(6) . .
C17 C12 C13 120.1(6) . .
C12 C13 H13 119.6 . .
C14 C13 C12 120.7(7) . .
C14 C13 H13 119.6 . .
C13 C14 H14 119.7 . .
C13 C14 C15 120.6(7) . .
C15 C14 H14 119.7 . .
C14 C15 H15 119.3 . .
C16 C15 C14 121.3(7) . .
C16 C15 H15 119.3 . .
O4 C16 C15 126.2(6) . .
O4 C16 C17 113.6(5) . .
C15 C16 C17 120.2(6) . .
O2 C17 C12 126.0(5) . .
O2 C17 C16 117.0(5) . .
C12 C17 C16 116.9(6) . .
O4 C18 H18A 109.5 . .
O4 C18 H18B 109.5 . .
O4 C18 H18C 109.5 . .
H18A C18 H18B 109.5 . .
H18A C18 H18C 109.5 . .
H18B C18 H18C 109.5 . .
N3 C19 Ru1 174.6(5) . .
N4 C20 Ru1 175.6(5) . .
N5 C21 Ru2 171.2(5) . .
N11 C31 Ru2 167.8(5) . .
O8 C32 C33 117.5(5) . .
O8 C32 C37 125.1(5) . .
C37 C32 C33 117.3(5) . .
O10 C33 C32 113.7(5) . .
O10 C33 C34 125.6(5) . .
C34 C33 C32 120.6(6) . .
C33 C34 H34 119.7 . .
C33 C34 C35 120.6(6) . .
C35 C34 H34 119.7 . .
C34 C35 H35 119.9 . .
C36 C35 C34 120.3(7) . .
C36 C35 H35 119.9 . .
C35 C36 H36 119.0 . .
C35 C36 C37 122.0(6) . .
C37 C36 H36 119.0 . .
C32 C37 C38 123.0(6) . .
C36 C37 C32 119.2(5) . .
C36 C37 C38 117.7(6) . .
N10 C38 C37 125.9(6) . .
N10 C38 H38 117.1 . .
C37 C38 H38 117.1 . .
N10 C39 H39A 110.4 . .
N10 C39 H39B 110.4 . .
N10 C39 C40 106.7(5) . .
H39A C39 H39B 108.6 . .
C40 C39 H39A 110.4 . .
C40 C39 H39B 110.4 . .
N9 C40 C39 107.0(4) . .
N9 C40 H40A 110.3 . .
N9 C40 H40B 110.3 . .
C39 C40 H40A 110.3 . .
C39 C40 H40B 110.3 . .
H40A C40 H40B 108.6 . .
N9 C41 H41 118.2 . .
N9 C41 C42 123.7(5) . .
C42 C41 H41 118.2 . .
C43 C42 C41 115.7(6) . .
C43 C42 C47 119.8(6) . .
C47 C42 C41 124.3(6) . .
C42 C43 H43 119.6 . .
C44 C43 C42 120.9(6) . .
C44 C43 H43 119.6 . .
C43 C44 H44 120.2 . .
C43 C44 C45 119.6(7) . .
C45 C44 H44 120.2 . .
C44 C45 H45 119.3 . .
C46 C45 C44 121.4(7) . .
C46 C45 H45 119.3 . .
O11 C46 C45 125.4(6) . .
O11 C46 C47 114.6(5) . .
C45 C46 C47 120.0(6) . .
O9 C47 C42 125.7(6) . .
O9 C47 C46 115.9(5) . .
C42 C47 C46 118.3(6) . .
O11 C48 H48A 109.5 . .
O11 C48 H48B 109.5 . .
O11 C48 H48C 109.5 . .
H48A C48 H48B 109.5 . .
H48A C48 H48C 109.5 . .
H48B C48 H48C 109.5 . .
O10 C49 H49A 109.5 . .
O10 C49 H49B 109.5 . .
O10 C49 H49C 109.5 . .
H49A C49 H49B 109.5 . .
H49A C49 H49C 109.5 . .
H49B C49 H49C 109.5 . .
O13 C50 N13 124.9(5) . .
O13 C50 H50 117.6 . .
N13 C50 H50 117.6 . .
N13 C51 H51A 109.5 . .
N13 C51 H51B 109.5 . .
N13 C51 H51C 109.5 . .
H51A C51 H51B 109.5 . .
H51A C51 H51C 109.5 . .
H51B C51 H51C 109.5 . .
N13 C52 H52A 109.5 . .
N13 C52 H52B 109.5 . .
N13 C52 H52C 109.5 . .
H52A C52 H52B 109.5 . .
H52A C52 H52C 109.5 . .
H52B C52 H52C 109.5 . .
O12 C53 N12 122.7(5) . .
O12 C53 H53 118.7 . .
N12 C53 H53 118.7 . .
N12 C54 H54A 109.5 . .
N12 C54 H54B 109.5 . .
N12 C54 H54C 109.5 . .
H54A C54 H54B 109.5 . .
H54A C54 H54C 109.5 . .
H54B C54 H54C 109.5 . .
N12 C55 H55A 109.5 . .
N12 C55 H55B 109.5 . .
N12 C55 H55C 109.5 . .
H55A C55 H55B 109.5 . .
H55A C55 H55C 109.5 . .
H55B C55 H55C 109.5 . .
C25X O5 Co1 114.0(12) . .
C22X O6 Co1 142.1(16) . .
C28X O7X Co1 119.2(18) . .
C28X N6X C29X 125(2) . .
C28X N6X C30X 120(3) . .
C29X N6X C30X 114.8(14) . .
C23 N7 C22X 117.5(11) . .
C24 N7 C22X 117.7(10) . .
C24 N7 C23 124.8(18) . .
C26X N8X C25X 122.0(10) . .
C26X N8X C27X 113.2(16) . .
C27X N8X C25X 122.4(10) . .
O6 C22X N7 126.2(15) . .
O6 C22X H22X 116.9 . .
N7 C22X H22X 116.9 . .
N7 C23 H23A 109.5 . .
N7 C23 H23B 109.5 . .
N7 C23 H23C 109.5 . .
H23A C23 H23B 109.5 . .
H23A C23 H23C 109.5 . .
H23B C23 H23C 109.5 . .
N7 C24 H24A 109.5 . .
N7 C24 H24B 109.5 . .
N7 C24 H24C 109.5 . .
H24A C24 H24B 109.5 . .
H24A C24 H24C 109.5 . .
H24B C24 H24C 109.5 . .
O5 C25X N8X 116.8(14) . .
O5 C25X H25X 121.6 . .
N8X C25X H25X 121.6 . .
N8X C26X H26A 109.5 . .
N8X C26X H26B 109.5 . .
N8X C26X H26C 109.5 . .
H26A C26X H26B 109.5 . .
H26A C26X H26C 109.5 . .
H26B C26X H26C 109.5 . .
N8X C27X H27A 109.5 . .
N8X C27X H27B 109.5 . .
N8X C27X H27C 109.5 . .
H27A C27X H27B 109.5 . .
H27A C27X H27C 109.5 . .
H27B C27X H27C 109.5 . .
O7X C28X N6X 123(4) . .
O7X C28X H28X 118.7 . .
N6X C28X H28X 118.7 . .
N6X C29X H29A 109.5 . .
N6X C29X H29B 109.5 . .
N6X C29X H29C 109.5 . .
H29A C29X H29B 109.5 . .
H29A C29X H29C 109.5 . .
H29B C29X H29C 109.5 . .
N6X C30X H30A 109.5 . .
N6X C30X H30B 109.5 . .
N6X C30X H30C 109.5 . .
H30A C30X H30B 109.5 . .
H30A C30X H30C 109.5 . .
H30B C30X H30C 109.5 . .
C25 O5X Co1 123.9(7) . .
C22 O6X Co1 112.0(6) . .
C28 O7 Co1 126(5) . .
C28 N6 C29 116(5) . .
C28 N6 C30 114(7) . .
C29 N6 C30 122(3) . .
C23X N7B C22 118.6(7) . .
C24X N7B C22 120.2(7) . .
C24X N7B C23X 120.4(10) . .
C25 N8 C26 120.2(6) . .
C25 N8 C27 121.0(6) . .
C27 N8 C26 118.5(8) . .
O6X C22 N7B 117.8(8) . .
O6X C22 H22 121.1 . .
N7B C22 H22 121.1 . .
N7B C23X H23D 109.5 . .
N7B C23X H23E 109.5 . .
N7B C23X H23F 109.5 . .
H23D C23X H23E 109.5 . .
H23D C23X H23F 109.5 . .
H23E C23X H23F 109.5 . .
N7B C24X H24D 109.5 . .
N7B C24X H24E 109.5 . .
N7B C24X H24F 109.5 . .
H24D C24X H24E 109.5 . .
H24D C24X H24F 109.5 . .
H24E C24X H24F 109.5 . .
O5X C25 N8 125.8(8) . .
O5X C25 H25 117.1 . .
N8 C25 H25 117.1 . .
N8 C26 H26D 109.5 . .
N8 C26 H26E 109.5 . .
N8 C26 H26F 109.5 . .
H26D C26 H26E 109.5 . .
H26D C26 H26F 109.5 . .
H26E C26 H26F 109.5 . .
N8 C27 H27D 109.5 . .
N8 C27 H27E 109.5 . .
N8 C27 H27F 109.5 . .
H27D C27 H27E 109.5 . .
H27D C27 H27F 109.5 . .
H27E C27 H27F 109.5 . .
O7 C28 N6 132(9) . .
O7 C28 H28 114.1 . .
N6 C28 H28 114.1 . .
N6 C29 H29D 109.5 . .
N6 C29 H29E 109.5 . .
N6 C29 H29F 109.5 . .
H29D C29 H29E 109.5 . .
H29D C29 H29F 109.5 . .
H29E C29 H29F 109.5 . .
N6 C30 H30D 109.5 . .
N6 C30 H30E 109.5 . .
N6 C30 H30F 109.5 . .
H30D C30 H30E 109.5 . .
H30D C30 H30F 109.5 . .
H30E C30 H30F 109.5 . .
O16 Cl1 O17 109.8(4) . .
O18 Cl1 O16 110.1(4) . .
O18 Cl1 O17 110.0(4) . .
O18 Cl1 O19 108.2(5) . .
O19 Cl1 O16 110.2(4) . .
O19 Cl1 O17 108.5(5) . .
C59 N15 C60 121.7(8) . .
C59 N15 C61 123.7(9) . .
C60 N15 C61 114.5(8) . .
O14 C59 N15 122.3(10) . .
O14 C59 H59 118.9 . .
N15 C59 H59 118.9 . .
N15 C60 H60A 109.5 . .
N15 C60 H60B 109.5 . .
N15 C60 H60C 109.5 . .
H60A C60 H60B 109.5 . .
H60A C60 H60C 109.5 . .
H60B C60 H60C 109.5 . .
N15 C61 H61A 109.5 . .
N15 C61 H61B 109.5 . .
N15 C61 H61C 109.5 . .
H61A C61 H61B 109.5 . .
H61A C61 H61C 109.5 . .
H61B C61 H61C 109.5 . .
C56 N14 C57 120.4(8) . .
C56 N14 C58 121.5(7) . .
C58 N14 C57 118.2(8) . .
O15 C56 N14 125.5(9) . .
O15 C56 H56 117.3 . .
N14 C56 H56 117.3 . .
N14 C57 H57A 109.5 . .
N14 C57 H57B 109.5 . .
N14 C57 H57C 109.5 . .
H57A C57 H57B 109.5 . .
H57A C57 H57C 109.5 . .
H57B C57 H57C 109.5 . .
N14 C58 H58A 109.5 . .
N14 C58 H58B 109.5 . .
N14 C58 H58C 109.5 . .
H58A C58 H58B 109.5 . .
H58A C58 H58C 109.5 . .
H58B C58 H58C 109.5 . .

loop_
_geom_bond_atom_site_label_1
_geom_bond_atom_site_label_2
_geom_bond_distance
_geom_bond_site_symmetry_2
Ru1 O1 2.026(4) .
Ru1 O2 2.028(3) .
Ru1 N1 1.999(5) .
Ru1 N2 2.021(4) .
Ru1 C19 2.064(5) .
Ru1 C20 2.055(5) .
Ru2 O8 2.028(4) .
Ru2 O9 2.030(4) .
Ru2 N9 1.993(4) .
Ru2 N10 1.999(5) .
Ru2 C21 2.053(5) .
Ru2 C31 2.075(5) .
Co1 N3 2.101(5) 4_565
Co1 N4 2.070(5) .
Co1 N5 2.092(5) .
Co1 O5 1.992(13) .
Co1 O6 2.099(10) .
Co1 O7X 2.124(5) .
Co1 O5X 2.227(8) .
Co1 O6X 2.054(6) .
Co1 O7 2.143(8) .
Co2 O12 2.067(4) .
Co2 O12 2.067(4) 3_566
Co2 O13 2.155(4) .
Co2 O13 2.155(4) 3_566
Co2 N11 2.106(4) .
Co2 N11 2.106(4) 3_566
O1 C1 1.320(7) .
O2 C17 1.314(7) .
O3 C6 1.374(7) .
O3 C7 1.422(8) .
O4 C16 1.358(7) .
O4 C18 1.446(7) .
O8 C32 1.314(7) .
O9 C47 1.326(7) .
O10 C33 1.358(7) .
O10 C49 1.428(7) .
O11 C46 1.353(7) .
O11 C48 1.438(8) .
O12 C53 1.211(7) .
O13 C50 1.253(6) .
N1 C10 1.483(7) .
N1 C11 1.277(8) .
N2 C8 1.293(8) .
N2 C9 1.455(8) .
N3 C19 1.153(7) .
N4 C20 1.143(7) .
N5 C21 1.142(7) .
N9 C40 1.474(7) .
N9 C41 1.296(7) .
N10 C38 1.289(7) .
N10 C39 1.477(7) .
N11 C31 1.153(6) .
N12 C53 1.320(8) .
N12 C54 1.445(9) .
N12 C55 1.466(8) .
N13 C50 1.306(7) .
N13 C51 1.470(7) .
N13 C52 1.426(8) .
C1 C2 1.445(8) .
C1 C6 1.420(8) .
C2 C3 1.418(9) .
C2 C8 1.422(9) .
C3 H3 0.9300 .
C3 C4 1.330(10) .
C4 H4 0.9300 .
C4 C5 1.430(10) .
C5 H5 0.9300 .
C5 C6 1.381(9) .
C7 H7A 0.9600 .
C7 H7B 0.9600 .
C7 H7C 0.9600 .
C8 H8 0.9300 .
C9 H9A 0.9700 .
C9 H9B 0.9700 .
C9 C10 1.502(9) .
C10 H10A 0.9700 .
C10 H10B 0.9700 .
C11 H11 0.9300 .
C11 C12 1.444(9) .
C12 C13 1.449(9) .
C12 C17 1.415(8) .
C13 H13 0.9300 .
C13 C14 1.349(11) .
C14 H14 0.9300 .
C14 C15 1.401(11) .
C15 H15 0.9300 .
C15 C16 1.382(9) .
C16 C17 1.464(8) .
C18 H18A 0.9600 .
C18 H18B 0.9600 .
C18 H18C 0.9600 .
C32 C33 1.439(8) .
C32 C37 1.427(8) .
C33 C34 1.380(9) .
C34 H34 0.9300 .
C34 C35 1.397(10) .
C35 H35 0.9300 .
C35 C36 1.346(9) .
C36 H36 0.9300 .
C36 C37 1.414(9) .
C37 C38 1.442(8) .
C38 H38 0.9300 .
C39 H39A 0.9700 .
C39 H39B 0.9700 .
C39 C40 1.525(8) .
C40 H40A 0.9700 .
C40 H40B 0.9700 .
C41 H41 0.9300 .
C41 C42 1.462(8) .
C42 C43 1.409(9) .
C42 C47 1.408(8) .
C43 H43 0.9300 .
C43 C44 1.377(10) .
C44 H44 0.9300 .
C44 C45 1.394(9) .
C45 H45 0.9300 .
C45 C46 1.369(9) .
C46 C47 1.436(8) .
C48 H48A 0.9600 .
C48 H48B 0.9600 .
C48 H48C 0.9600 .
C49 H49A 0.9600 .
C49 H49B 0.9600 .
C49 H49C 0.9600 .
C50 H50 0.9300 .
C51 H51A 0.9600 .
C51 H51B 0.9600 .
C51 H51C 0.9600 .
C52 H52A 0.9600 .
C52 H52B 0.9600 .
C52 H52C 0.9600 .
C53 H53 0.9300 .
C54 H54A 0.9600 .
C54 H54B 0.9600 .
C54 H54C 0.9600 .
C55 H55A 0.9600 .
C55 H55B 0.9600 .
C55 H55C 0.9600 .
O5 C25X 1.190(11) .
O6 C22X 1.236(12) .
O7X C28X 1.18(4) .
N6X C28X 1.34(2) .
N6X C29X 1.43(3) .
N6X C30X 1.46(3) .
N7 C22X 1.464(10) .
N7 C23 1.436(10) .
N7 C24 1.429(10) .
N8X C25X 1.478(10) .
N8X C26X 1.432(10) .
N8X C27X 1.432(10) .
C22X H22X 0.9300 .
C23 H23A 0.9600 .
C23 H23B 0.9600 .
C23 H23C 0.9600 .
C24 H24A 0.9600 .
C24 H24B 0.9600 .
C24 H24C 0.9600 .
C25X H25X 0.9300 .
C26X H26A 0.9600 .
C26X H26B 0.9600 .
C26X H26C 0.9600 .
C27X H27A 0.9600 .
C27X H27B 0.9600 .
C27X H27C 0.9600 .
C28X H28X 0.9300 .
C29X H29A 0.9600 .
C29X H29B 0.9600 .
C29X H29C 0.9600 .
C30X H30A 0.9600 .
C30X H30B 0.9600 .
C30X H30C 0.9600 .
O5X C25 1.185(9) .
O6X C22 1.226(9) .
O7 C28 1.18(4) .
N6 C28 1.34(2) .
N6 C29 1.40(6) .
N6 C30 1.47(6) .
N7B C22 1.447(9) .
N7B C23X 1.440(8) .
N7B C24X 1.416(9) .
N8 C25 1.415(8) .
N8 C26 1.424(8) .
N8 C27 1.423(8) .
C22 H22 0.9300 .
C23X H23D 0.9600 .
C23X H23E 0.9600 .
C23X H23F 0.9600 .
C24X H24D 0.9600 .
C24X H24E 0.9600 .
C24X H24F 0.9600 .
C25 H25 0.9300 .
C26 H26D 0.9600 .
C26 H26E 0.9600 .
C26 H26F 0.9600 .
C27 H27D 0.9600 .
C27 H27E 0.9600 .
C27 H27F 0.9600 .
C28 H28 0.9300 .
C29 H29D 0.9600 .
C29 H29E 0.9600 .
C29 H29F 0.9600 .
C30 H30D 0.9600 .
C30 H30E 0.9600 .
C30 H30F 0.9600 .
Cl1 O16 1.413(5) .
Cl1 O17 1.440(6) .
Cl1 O18 1.409(6) .
Cl1 O19 1.413(7) .
O14 C59 1.245(10) .
N15 C59 1.312(11) .
N15 C60 1.437(12) .
N15 C61 1.442(11) .
C59 H59 0.9300 .
C60 H60A 0.9600 .
C60 H60B 0.9600 .
C60 H60C 0.9600 .
C61 H61A 0.9600 .
C61 H61B 0.9600 .
C61 H61C 0.9600 .
O15 C56 1.218(9) .
N14 C56 1.330(10) .
N14 C57 1.429(10) .
N14 C58 1.427(9) .
C56 H56 0.9300 .
C57 H57A 0.9600 .
C57 H57B 0.9600 .
C57 H57C 0.9600 .
C58 H58A 0.9600 .
C58 H58B 0.9600 .
C58 H58C 0.9600 .

loop_
_geom_torsion_atom_site_label_1
_geom_torsion_atom_site_label_2
_geom_torsion_atom_site_label_3
_geom_torsion_atom_site_label_4
_geom_torsion
Ru1 O1 C1 C2 -17.0(7)
Ru1 O1 C1 C6 166.7(4)
Ru1 O2 C17 C12 -9.2(7)
Ru1 O2 C17 C16 172.7(3)
Ru1 N1 C10 C9 37.1(6)
Ru1 N1 C11 C12 13.0(9)
Ru1 N2 C8 C2 6.3(8)
Ru1 N2 C9 C10 34.4(5)
Ru2 O8 C32 C33 -161.4(3)
Ru2 O8 C32 C37 21.7(6)
Ru2 O9 C47 C42 18.6(7)
Ru2 O9 C47 C46 -164.6(4)
Ru2 N9 C40 C39 -35.6(5)
Ru2 N9 C41 C42 -10.7(7)
Ru2 N10 C38 C37 -3.7(8)
Ru2 N10 C39 C40 -37.6(5)
Co1 O5 C25X N8X -155.9(18)
Co1 O6 C22X N7 163(2)
Co1 O7X C28X N6X -179(4)
Co1 O5X C25 N8 160.2(9)
Co1 O6X C22 N7B 177.6(8)
Co1 O7 C28 N6 163(9)
Co2 O12 C53 N12 170.0(5)
Co2 O13 C50 N13 -174.3(4)
Co2 N11 C31 Ru2 -8(3)
O1 C1 C2 C3 -175.2(5)
O1 C1 C2 C8 -2.8(9)
O1 C1 C6 O3 -2.5(7)
O1 C1 C6 C5 177.9(5)
O4 C16 C17 O2 1.7(7)
O4 C16 C17 C12 -176.6(5)
O8 C32 C33 O10 3.1(7)
O8 C32 C33 C34 -178.4(5)
O8 C32 C37 C36 177.0(5)
O8 C32 C37 C38 -1.0(8)
O10 C33 C34 C35 179.8(5)
O11 C46 C47 O9 0.3(7)
O11 C46 C47 C42 177.3(5)
N1 C11 C12 C13 179.7(6)
N1 C11 C12 C17 10.2(10)
N2 C9 C10 N1 -45.2(6)
N9 C41 C42 C43 176.4(5)
N9 C41 C42 C47 -8.3(8)
N10 C39 C40 N9 46.1(6)
C1 C2 C3 C4 -2.3(10)
C1 C2 C8 N2 8.8(10)
C2 C1 C6 O3 -179.2(5)
C2 C1 C6 C5 1.2(8)
C2 C3 C4 C5 0.9(11)
C3 C2 C8 N2 -178.9(6)
C3 C4 C5 C6 1.7(10)
C4 C5 C6 O3 177.7(5)
C4 C5 C6 C1 -2.7(9)
C6 C1 C2 C3 1.3(8)
C6 C1 C2 C8 173.6(5)
C7 O3 C6 C1 -179.8(6)
C7 O3 C6 C5 -0.2(9)
C8 N2 C9 C10 -143.6(5)
C8 C2 C3 C4 -175.1(6)
C9 N2 C8 C2 -176.0(5)
C10 N1 C11 C12 -172.1(6)
C11 N1 C10 C9 -138.4(6)
C11 C12 C13 C14 -168.3(7)
C11 C12 C17 O2 -11.9(9)
C11 C12 C17 C16 166.2(5)
C12 C13 C14 C15 0.5(12)
C13 C12 C17 O2 178.9(6)
C13 C12 C17 C16 -3.0(8)
C13 C14 C15 C16 -0.9(12)
C14 C15 C16 O4 178.4(7)
C14 C15 C16 C17 -0.7(10)
C15 C16 C17 O2 -179.1(5)
C15 C16 C17 C12 2.6(8)
C17 C12 C13 C14 1.5(11)
C18 O4 C16 C15 -9.0(9)
C18 O4 C16 C17 170.1(5)
C32 C33 C34 C35 1.5(8)
C32 C37 C38 N10 -9.2(9)
C33 C32 C37 C36 0.1(7)
C33 C32 C37 C38 -177.8(5)
C33 C34 C35 C36 -0.5(10)
C34 C35 C36 C37 -0.7(10)
C35 C36 C37 C32 0.8(9)
C35 C36 C37 C38 178.9(6)
C36 C37 C38 N10 172.8(5)
C37 C32 C33 O10 -179.8(4)
C37 C32 C33 C34 -1.3(7)
C38 N10 C39 C40 144.7(5)
C39 N10 C38 C37 173.6(5)
C40 N9 C41 C42 177.9(5)
C41 N9 C40 C39 136.9(5)
C41 C42 C43 C44 175.4(5)
C41 C42 C47 O9 3.4(9)
C41 C42 C47 C46 -173.3(5)
C42 C43 C44 C45 -0.9(10)
C43 C42 C47 O9 178.6(5)
C43 C42 C47 C46 1.8(8)
C43 C44 C45 C46 0.1(10)
C44 C45 C46 O11 -178.3(6)
C44 C45 C46 C47 1.7(10)
C45 C46 C47 O9 -179.7(5)
C45 C46 C47 C42 -2.6(8)
C47 C42 C43 C44 -0.1(9)
C48 O11 C46 C45 -2.7(9)
C48 O11 C46 C47 177.4(5)
C49 O10 C33 C32 -178.6(5)
C49 O10 C33 C34 3.0(8)
C51 N13 C50 O13 177.6(6)
C52 N13 C50 O13 -2.4(10)
C54 N12 C53 O12 -177.6(8)
C55 N12 C53 O12 -2.3(11)
C23 N7 C22X O6 -2(5)
C24 N7 C22X O6 178(3)
C26X N8X C25X O5 -20(4)
C27X N8X C25X O5 179(2)
C29X N6X C28X O7X 12(8)
C30X N6X C28X O7X -168(4)
C23X N7B C22 O6X 178.0(10)
C24X N7B C22 O6X -12.9(18)
C26 N8 C25 O5X 177.2(10)
C27 N8 C25 O5X -9.0(18)
C29 N6 C28 O7 -179(12)
C30 N6 C28 O7 30(17)
C60 N15 C59 O14 -9.8(15)
C61 N15 C59 O14 173.1(10)
C57 N14 C56 O15 -2.4(13)
C58 N14 C56 O15 177.0(8)
